data_4305242
loop_
_publ_author_name
'Tomoka Yamaguchi'
'Yukinari Sunatsuki'
'Hiroyuki Ishida'
'Masaaki Kojima'
'Haruo Akashi'
'Nazzareno Re'
'Naohide Matsumoto'
'Andrzej Pochaba'
'Jerzy Mrozi\'nski'

_publ_contact_author_email kojima@cc.okayama-u.ac.jp
_publ_contact_author_fax +81-86-251-7842
_publ_contact_author_name 'Masaaki KOJIMA'
_publ_contact_author_phone +81-86-251-7842
_publ_section_title
;
Synthesis, Structures, and Magnetic Properties of Face-Sharing
Heterodinuclear Ni(II)-Ln(III) (Ln = Eu, Gd, Tb, Dy) Complexes
;
_journal_name_full 'Inorganic Chemistry'
_journal_page_first 5736
_journal_page_last 5745
_journal_paper_doi 10.1021/ic8000575
_journal_volume 47
_journal_year 2008
_chemical_formula_moiety 'C40 H38 F12 Gd N3 O9 Zn '
_chemical_formula_sum 'C40 H38 F12 Gd N3 O9 Zn'
_chemical_formula_weight 1155.37
_space_group_IT_number 2
_symmetry_cell_setting triclinic
_symmetry_Int_Tables_number 2
_symmetry_space_group_name_Hall '-P 1'
_symmetry_space_group_name_H-M 'P -1'
_cell_angle_alpha 86.0347(19)
_cell_angle_beta 77.898(2)
_cell_angle_gamma 71.1947(8)
_cell_formula_units_Z 2
_cell_length_a 12.9143(6)
_cell_length_b 13.3824(6)
_cell_length_c 13.4886(3)
_cell_measurement_reflns_used 5536
_cell_measurement_temperature 93.1
_cell_measurement_theta_max 27.5
_cell_measurement_theta_min 1.5
_cell_volume 2157.67(15)
_computing_cell_refinement PROCESS-AUTO
_computing_data_collection PROCESS-AUTO
_computing_data_reduction CrystalStructure
_computing_publication_material 'CrystalStructure 3.8'
_computing_structure_refinement CRYSTALS
_computing_structure_solution 'DIRDIF99 (PATTY)'
_diffrn_detector_area_resol_mean 10.00
_diffrn_measured_fraction_theta_full 0.920
_diffrn_measured_fraction_theta_max 0.920
_diffrn_measurement_device_type 'Rigaku RAXIS-IV'
_diffrn_measurement_method \w
_diffrn_radiation_type 'Mo K\a'
_diffrn_radiation_wavelength 0.71069
_diffrn_reflns_av_R_equivalents 0.022
_diffrn_reflns_limit_h_max 16
_diffrn_reflns_limit_h_min -16
_diffrn_reflns_limit_k_max 17
_diffrn_reflns_limit_k_min -17
_diffrn_reflns_limit_l_max 15
_diffrn_reflns_limit_l_min -15
_diffrn_reflns_number 17454
_diffrn_reflns_theta_full 27.48
_diffrn_reflns_theta_max 27.48
_exptl_absorpt_coefficient_mu 2.193
_exptl_absorpt_correction_T_max 0.803
_exptl_absorpt_correction_T_min 0.708
_exptl_absorpt_correction_type multi-scan
_exptl_absorpt_process_details
;
    Higashi, T. (1995). Program for Absorption Correction.
    Rigaku Corporation, Tokyo, Japan.
;
_exptl_crystal_colour yellow
_exptl_crystal_density_diffrn 1.778
_exptl_crystal_density_method 'not measured'
_exptl_crystal_description block
_exptl_crystal_F_000 1146.00
_exptl_crystal_size_max 0.10
_exptl_crystal_size_mid 0.10
_exptl_crystal_size_min 0.10
_refine_diff_density_max 1.32
_refine_diff_density_min -3.00
_refine_ls_extinction_method none
_refine_ls_goodness_of_fit_ref 0.916
_refine_ls_hydrogen_treatment refall
_refine_ls_number_parameters 633
_refine_ls_number_reflns 9115
_refine_ls_R_factor_gt 0.0367
_refine_ls_shift/su_max 0.0000
_refine_ls_structure_factor_coef Fsqd
_refine_ls_weighting_details 'w = 1/[0.0016Fo^2^ + 1.0000\s(Fo^2^) + 0.5000]/(4Fo^2^)'
_refine_ls_weighting_scheme calc
_refine_ls_wR_factor_ref 0.1020
_reflns_number_gt 7796
_reflns_number_total 9115
_reflns_threshold_expression F^2^>2.0\s(F^2^)
_cod_data_source_file ic8000575-file001_7.cif
_cod_data_source_block '_[(ZnL)Gd(hfac)2(EtOH)]'
_cod_original_formula_sum 'C40 H38 F12 Gd N3 O9 Zn '
_cod_database_code 4305242

loop_
_symmetry_equiv_pos_site_id
_symmetry_equiv_pos_as_xyz
1 +X,+Y,+Z
2 -X,-Y,-Z

loop_
_atom_site_label
_atom_site_type_symbol
_atom_site_fract_x
_atom_site_fract_y
_atom_site_fract_z
_atom_site_U_iso_or_equiv
_atom_site_adp_type
_atom_site_occupancy
_atom_site_symmetry_multiplicity
_atom_site_calc_flag
_atom_site_refinement_flags
_atom_site_disorder_assembly
_atom_site_disorder_group
Gd(1) Gd 0.228630(10) 0.222170(10) 0.273230(10) 0.01063(4) Uani 1.00 1 d . . .
Zn(1) Zn 0.37616(3) -0.02318(3) 0.25466(3) 0.01269(10) Uani 1.00 1 d . . .
F(1) F 0.3403(4) 0.4246(3) 0.5468(2) 0.0703(14) Uani 1.00 1 d . . .
F(2) F 0.4609(3) 0.3684(3) 0.4138(4) 0.0876(15) Uani 1.00 1 d . . .
F(3) F 0.3628(3) 0.5312(2) 0.4279(2) 0.0555(11) Uani 1.00 1 d . . .
F(4) F -0.0423(2) 0.6279(2) 0.4333(2) 0.0475(8) Uani 1.00 1 d . . .
F(5) F 0.0249(2) 0.6481(2) 0.2767(2) 0.0443(8) Uani 1.00 1 d . . .
F(6) F -0.0901(2) 0.5608(2) 0.3161(2) 0.0436(8) Uani 1.00 1 d . . .
F(7) F 0.2439(3) 0.6073(2) 0.1112(3) 0.0668(12) Uani 1.00 1 d . . .
F(8) F 0.3783(4) 0.5157(3) 0.0017(2) 0.0754(14) Uani 1.00 1 d . . .
F(9) F 0.3909(3) 0.5082(2) 0.1565(2) 0.0527(11) Uani 1.00 1 d . . .
F(10) F 0.0699(2) 0.4173(2) -0.0880(2) 0.0394(8) Uani 1.00 1 d . . .
F(11) F 0.1361(3) 0.2476(2) -0.0802(2) 0.0471(9) Uani 1.00 1 d . . .
F(12) F -0.0167(2) 0.3317(2) 0.0200(2) 0.0428(9) Uani 1.00 1 d . . .
O(1) O 0.4052(2) 0.1227(2) 0.19524(19) 0.0154(6) Uani 1.00 1 d . . .
O(2) O 0.3045(2) 0.0814(2) 0.37944(18) 0.0151(6) Uani 1.00 1 d . . .
O(3) O 0.2178(2) 0.06163(19) 0.21919(19) 0.0156(6) Uani 1.00 1 d . . .
O(4) O 0.2930(2) 0.3111(2) 0.3851(2) 0.0202(7) Uani 1.00 1 d . . .
O(5) O 0.0875(2) 0.3965(2) 0.3140(2) 0.0203(7) Uani 1.00 1 d . . .
O(6) O 0.2941(2) 0.3628(2) 0.1823(2) 0.0185(6) Uani 1.00 1 d . . .
O(7) O 0.1583(2) 0.2700(2) 0.1209(2) 0.0201(7) Uani 1.00 1 d . . .
O(8) O 0.0580(2) 0.2110(2) 0.3796(2) 0.0195(6) Uani 1.00 1 d . . .
O(9) O 0.8677(3) 0.3560(2) 0.3488(3) 0.0506(11) Uani 1.00 1 d . . .
N(1) N 0.5046(2) -0.0940(2) 0.1306(2) 0.0157(7) Uani 1.00 1 d . . .
N(2) N 0.4857(2) -0.1145(2) 0.3470(2) 0.0164(7) Uani 1.00 1 d . . .
N(3) N 0.3227(2) -0.1582(2) 0.2581(2) 0.0178(7) Uani 1.00 1 d . . .
C(1) C 0.5986(4) -0.3774(3) 0.2142(3) 0.0296(11) Uani 1.00 1 d . . .
C(2) C 0.5249(3) -0.2612(2) 0.2268(2) 0.0191(9) Uani 1.00 1 d . . .
C(3) C 0.5278(3) -0.2075(3) 0.1202(2) 0.0205(9) Uani 1.00 1 d . . .
C(4) C 0.5793(3) -0.0546(3) 0.0791(2) 0.0166(8) Uani 1.00 1 d . . .
C(5) C 0.5848(3) 0.0501(3) 0.0874(2) 0.0182(9) Uani 1.00 1 d . . .
C(6) C 0.5041(3) 0.1318(3) 0.1490(2) 0.0144(8) Uani 1.00 1 d . . .
C(7) C 0.5296(3) 0.2244(3) 0.1611(2) 0.0198(9) Uani 1.00 1 d . . .
C(8) C 0.6276(3) 0.2401(3) 0.1063(2) 0.0218(10) Uani 1.00 1 d . . .
C(9) C 0.7042(3) 0.1625(3) 0.0415(2) 0.0242(10) Uani 1.00 1 d . . .
C(10) C 0.6828(3) 0.0689(3) 0.0323(2) 0.0228(10) Uani 1.00 1 d . . .
C(11) C 0.5726(3) -0.2076(2) 0.2967(2) 0.0189(9) Uani 1.00 1 d . . .
C(12) C 0.4677(3) -0.1117(2) 0.4429(2) 0.0162(9) Uani 1.00 1 d . . .
C(13) C 0.3821(3) -0.0326(3) 0.5092(2) 0.0167(9) Uani 1.00 1 d . . .
C(14) C 0.3071(3) 0.0599(2) 0.4761(2) 0.0142(8) Uani 1.00 1 d . . .
C(15) C 0.2311(3) 0.1305(3) 0.5516(2) 0.0165(9) Uani 1.00 1 d . . .
C(16) C 0.2249(3) 0.1081(3) 0.6530(2) 0.0214(10) Uani 1.00 1 d . . .
C(17) C 0.2973(3) 0.0153(3) 0.6858(3) 0.0221(10) Uani 1.00 1 d . . .
C(18) C 0.3756(3) -0.0523(3) 0.6143(2) 0.0167(9) Uani 1.00 1 d . . .
C(19) C 0.4050(3) -0.2588(2) 0.2764(3) 0.0225(10) Uani 1.00 1 d . . .
C(20) C 0.2361(3) -0.1651(2) 0.2314(2) 0.0174(9) Uani 1.00 1 d . . .
C(21) C 0.1445(3) -0.0792(2) 0.2041(2) 0.0153(8) Uani 1.00 1 d . . .
C(22) C 0.1384(3) 0.0283(2) 0.1989(2) 0.0134(8) Uani 1.00 1 d . . .
C(23) C 0.0425(3) 0.1014(3) 0.1709(2) 0.0174(9) Uani 1.00 1 d . . .
C(24) C -0.0398(3) 0.0691(3) 0.1444(3) 0.0236(10) Uani 1.00 1 d . . .
C(25) C -0.0320(3) -0.0377(3) 0.1455(2) 0.0211(10) Uani 1.00 1 d . . .
C(26) C 0.0589(3) -0.1096(3) 0.1751(2) 0.0191(9) Uani 1.00 1 d . . .
C(27) C 0.3622(4) 0.4337(3) 0.4437(3) 0.0327(13) Uani 1.00 1 d . . .
C(28) C 0.2725(3) 0.4077(3) 0.4008(2) 0.0219(10) Uani 1.00 1 d . . .
C(29) C 0.1809(3) 0.4915(3) 0.3865(3) 0.0252(10) Uani 1.00 1 d . . .
C(30) C 0.0941(3) 0.4784(3) 0.3479(2) 0.0189(9) Uani 1.00 1 d . . .
C(31) C -0.0049(3) 0.5790(3) 0.3435(3) 0.0236(10) Uani 1.00 1 d . . .
C(32) C 0.3225(4) 0.5141(3) 0.0960(3) 0.0260(11) Uani 1.00 1 d . . .
C(33) C 0.2698(3) 0.4244(2) 0.1104(2) 0.0182(9) Uani 1.00 1 d . . .
C(34) C 0.2011(3) 0.4208(3) 0.0438(2) 0.0207(9) Uani 1.00 1 d . . .
C(35) C 0.1519(3) 0.3420(3) 0.0545(3) 0.0211(9) Uani 1.00 1 d . . .
C(36) C 0.0846(4) 0.3355(3) -0.0249(3) 0.0278(11) Uani 1.00 1 d . . .
C(37) C 0.0250(3) 0.1242(3) 0.4331(3) 0.0221(10) Uani 1.00 1 d . . .
C(38) C -0.0551(4) 0.1613(3) 0.5315(3) 0.0325(12) Uani 1.00 1 d . . .
C(39) C 0.7918(4) 0.3420(4) 0.2918(4) 0.0462(15) Uani 1.00 1 d . . .
C(40) C 0.7422(4) 0.2602(4) 0.3444(4) 0.0434(15) Uani 1.00 1 d . . .
H(1) H 0.6576 -0.3836 0.1571 0.034 Uiso 1.00 1 c R . .
H(2) H 0.5551 -0.4198 0.2042 0.034 Uiso 1.00 1 c R . .
H(3) H 0.6288 -0.4005 0.2733 0.034 Uiso 1.00 1 c R . .
H(4) H 0.4729 -0.2194 0.0896 0.023 Uiso 1.00 1 c R . .
H(5) H 0.5995 -0.2368 0.0788 0.023 Uiso 1.00 1 c R . .
H(6) H 0.6365 -0.1001 0.0309 0.018 Uiso 1.00 1 c R . .
H(7) H 0.4794 0.2770 0.2073 0.024 Uiso 1.00 1 c R . .
H(8) H 0.6422 0.3041 0.1137 0.028 Uiso 1.00 1 c R . .
H(9) H 0.7704 0.1735 0.0036 0.031 Uiso 1.00 1 c R . .
H(10) H 0.7355 0.0162 -0.0125 0.026 Uiso 1.00 1 c R . .
H(11) H 0.6321 -0.1862 0.2572 0.021 Uiso 1.00 1 c R . .
H(12) H 0.5998 -0.2566 0.3469 0.020 Uiso 1.00 1 c R . .
H(13) H 0.5157 -0.1676 0.4752 0.019 Uiso 1.00 1 c R . .
H(14) H 0.1836 0.1956 0.5313 0.019 Uiso 1.00 1 c R . .
H(15) H 0.1706 0.1555 0.7016 0.025 Uiso 1.00 1 c R . .
H(16) H 0.2924 -0.0006 0.7560 0.027 Uiso 1.00 1 c R . .
H(17) H 0.4269 -0.1139 0.6363 0.020 Uiso 1.00 1 c R . .
H(18) H 0.4005 -0.2683 0.3475 0.027 Uiso 1.00 1 c R . .
H(19) H 0.3888 -0.3146 0.2497 0.027 Uiso 1.00 1 c R . .
H(20) H 0.2312 -0.2342 0.2291 0.021 Uiso 1.00 1 c R . .
H(21) H 0.0345 0.1746 0.1700 0.021 Uiso 1.00 1 c R . .
H(22) H -0.1029 0.1204 0.1255 0.029 Uiso 1.00 1 c R . .
H(23) H -0.0878 -0.0597 0.1260 0.027 Uiso 1.00 1 c R . .
H(24) H 0.0653 -0.1824 0.1763 0.023 Uiso 1.00 1 c R . .
H(25) H 0.1769 0.5605 0.4036 0.031 Uiso 1.00 1 c R . .
H(26) H 0.1883 0.4722 -0.0083 0.025 Uiso 1.00 1 c R . .
H(27) H -0.0097 0.0956 0.3919 0.025 Uiso 1.00 1 c R . .
H(28) H 0.0898 0.0712 0.4469 0.025 Uiso 1.00 1 c R . .
H(29) H -0.0144 0.1552 0.5840 0.039 Uiso 1.00 1 c R . .
H(30) H -0.1034 0.1195 0.5479 0.039 Uiso 1.00 1 c R . .
H(31) H -0.0979 0.2331 0.5249 0.039 Uiso 1.00 1 c R . .
H(32) H 0.7345 0.4068 0.2871 0.055 Uiso 1.00 1 c R . .
H(33) H 0.8310 0.3177 0.2257 0.055 Uiso 1.00 1 c R . .
H(34) H 0.7386 0.2641 0.4152 0.054 Uiso 1.00 1 c R . .
H(35) H 0.7875 0.1918 0.3204 0.054 Uiso 1.00 1 c R . .
H(36) H 0.6692 0.2738 0.3320 0.054 Uiso 1.00 1 c R . .
H(37) H 0.0067 0.2605 0.3785 0.022 Uiso 1.00 1 c R . .
H(38) H 0.8993 0.4044 0.3180 0.063 Uiso 1.00 1 c R . .

loop_
_atom_site_aniso_label
_atom_site_aniso_U_11
_atom_site_aniso_U_22
_atom_site_aniso_U_33
_atom_site_aniso_U_12
_atom_site_aniso_U_13
_atom_site_aniso_U_23
Gd(1) 0.01138(9) 0.00762(9) 0.01196(9) -0.00266(6) -0.00056(6) -0.00095(5)
Zn(1) 0.0148(2) 0.0096(2) 0.0121(2) -0.00104(16) -0.00313(15) -0.00201(14)
F(1) 0.114(3) 0.078(2) 0.051(2) -0.056(2) -0.050(2) 0.0149(18)
F(2) 0.034(2) 0.076(2) 0.160(4) -0.0070(19) -0.030(2) -0.067(2)
F(3) 0.074(2) 0.0342(17) 0.085(2) -0.0353(17) -0.051(2) 0.0184(16)
F(4) 0.051(2) 0.0326(16) 0.0394(17) 0.0097(14) 0.0011(13) -0.0158(12)
F(5) 0.0374(17) 0.0262(15) 0.0617(19) -0.0077(12) -0.0040(14) 0.0220(13)
F(6) 0.0274(15) 0.0191(13) 0.082(2) -0.0013(11) -0.0148(14) -0.0012(13)
F(7) 0.065(2) 0.0164(15) 0.121(3) -0.0142(15) -0.018(2) -0.0070(17)
F(8) 0.128(3) 0.091(2) 0.0357(17) -0.095(2) 0.0244(19) -0.0177(17)
F(9) 0.080(2) 0.052(2) 0.055(2) -0.0512(19) -0.0339(17) 0.0187(15)
F(10) 0.0567(19) 0.0386(16) 0.0314(15) -0.0182(14) -0.0281(13) 0.0189(11)
F(11) 0.071(2) 0.0357(16) 0.0390(17) -0.0083(15) -0.0319(15) -0.0089(12)
F(12) 0.0344(16) 0.0479(18) 0.0571(19) -0.0205(14) -0.0262(14) 0.0153(14)
O(1) 0.0114(12) 0.0137(12) 0.0196(13) -0.0038(10) 0.0009(9) -0.0014(9)
O(2) 0.0230(14) 0.0123(12) 0.0086(11) -0.0028(10) -0.0037(9) -0.0014(8)
O(3) 0.0146(13) 0.0095(11) 0.0231(13) -0.0029(9) -0.0053(9) -0.0020(9)
O(4) 0.0275(15) 0.0147(13) 0.0190(13) -0.0073(11) -0.0045(10) -0.0013(9)
O(5) 0.0214(14) 0.0136(13) 0.0253(14) -0.0068(11) -0.0000(10) -0.0042(10)
O(6) 0.0199(14) 0.0133(12) 0.0202(13) -0.0040(10) -0.0012(10) -0.0017(9)
O(7) 0.0269(15) 0.0145(13) 0.0223(14) -0.0087(11) -0.0109(11) 0.0057(9)
O(8) 0.0169(13) 0.0130(13) 0.0258(14) -0.0042(10) 0.0005(10) 0.0012(10)
O(9) 0.0298(19) 0.0237(18) 0.104(3) -0.0106(15) -0.026(2) 0.0095(19)
N(1) 0.0174(16) 0.0159(15) 0.0097(14) 0.0009(12) -0.0035(10) -0.0013(10)
N(2) 0.0201(16) 0.0109(14) 0.0164(15) -0.0001(12) -0.0069(11) -0.0020(10)
N(3) 0.0190(16) 0.0104(14) 0.0221(16) -0.0014(12) -0.0041(12) -0.0041(11)
C(1) 0.039(2) 0.0139(19) 0.030(2) 0.0043(17) -0.0120(18) -0.0093(15)
C(2) 0.031(2) 0.0120(17) 0.0104(17) 0.0017(15) -0.0092(14) -0.0001(12)
C(3) 0.021(2) 0.0164(18) 0.0201(19) 0.0017(15) -0.0048(14) -0.0072(13)
C(4) 0.0189(18) 0.0245(19) 0.0014(15) 0.0020(14) -0.0053(11) 0.0007(11)
C(5) 0.0144(18) 0.027(2) 0.0116(17) -0.0039(15) -0.0024(12) -0.0000(13)
C(6) 0.0170(18) 0.0244(19) 0.0024(15) -0.0060(14) -0.0064(11) 0.0072(11)
C(7) 0.0176(19) 0.027(2) 0.0162(18) -0.0091(16) -0.0032(13) 0.0017(13)
C(8) 0.023(2) 0.030(2) 0.0166(19) -0.0139(17) -0.0065(14) 0.0061(14)
C(9) 0.019(2) 0.046(2) 0.0118(18) -0.0154(18) -0.0055(13) 0.0082(15)
C(10) 0.021(2) 0.035(2) 0.0087(17) -0.0030(17) -0.0039(13) 0.0052(14)
C(11) 0.023(2) 0.0165(18) 0.0111(17) 0.0049(15) -0.0084(13) -0.0019(12)
C(12) 0.023(2) 0.0119(17) 0.0137(17) -0.0035(14) -0.0086(13) 0.0038(12)
C(13) 0.0157(18) 0.0162(18) 0.0196(18) -0.0073(14) -0.0021(13) -0.0027(13)
C(14) 0.0162(18) 0.0144(17) 0.0141(17) -0.0075(14) -0.0029(12) -0.0001(12)
C(15) 0.0168(18) 0.0181(18) 0.0124(17) -0.0021(14) -0.0024(12) -0.0038(12)
C(16) 0.023(2) 0.027(2) 0.0139(18) -0.0086(16) 0.0010(13) -0.0072(14)
C(17) 0.0172(19) 0.033(2) 0.0172(19) -0.0084(16) -0.0036(13) -0.0028(14)
C(18) 0.0229(19) 0.0219(19) 0.0059(16) -0.0059(15) -0.0081(12) 0.0059(12)
C(19) 0.028(2) 0.0088(17) 0.031(2) -0.0026(15) -0.0100(16) -0.0046(14)
C(20) 0.024(2) 0.0112(17) 0.0162(17) -0.0063(15) -0.0009(13) -0.0017(12)
C(21) 0.0147(17) 0.0141(17) 0.0167(17) -0.0059(14) 0.0017(12) -0.0048(12)
C(22) 0.0174(17) 0.0172(17) 0.0053(15) -0.0066(14) -0.0006(11) 0.0027(11)
C(23) 0.0199(19) 0.0187(18) 0.0144(17) -0.0055(15) -0.0074(13) 0.0044(12)
C(24) 0.0147(19) 0.026(2) 0.033(2) -0.0089(16) -0.0051(15) -0.0022(15)
C(25) 0.0195(19) 0.028(2) 0.0201(19) -0.0132(16) -0.0032(14) 0.0001(14)
C(26) 0.024(2) 0.0180(18) 0.0165(18) -0.0107(15) -0.0005(13) 0.0004(13)
C(27) 0.048(3) 0.022(2) 0.038(2) -0.015(2) -0.021(2) 0.0020(17)
C(28) 0.029(2) 0.022(2) 0.0174(18) -0.0115(17) -0.0027(14) -0.0031(13)
C(29) 0.033(2) 0.0118(18) 0.031(2) -0.0087(16) -0.0019(17) -0.0090(14)
C(30) 0.0216(19) 0.0154(18) 0.0160(18) -0.0041(15) 0.0008(13) 0.0014(12)
C(31) 0.030(2) 0.0157(19) 0.022(2) -0.0041(16) -0.0040(15) 0.0023(14)
C(32) 0.039(2) 0.025(2) 0.018(2) -0.0186(19) -0.0002(16) -0.0022(14)
C(33) 0.0203(19) 0.0130(17) 0.0191(18) -0.0059(14) 0.0025(13) -0.0012(12)
C(34) 0.028(2) 0.0164(18) 0.0175(18) -0.0081(16) -0.0049(14) 0.0091(13)
C(35) 0.0188(19) 0.0147(18) 0.028(2) -0.0029(15) -0.0025(14) -0.0065(14)
C(36) 0.035(2) 0.022(2) 0.029(2) -0.0078(18) -0.0152(18) 0.0033(16)
C(37) 0.020(2) 0.0145(18) 0.030(2) -0.0065(15) 0.0026(15) -0.0027(14)
C(38) 0.038(2) 0.027(2) 0.033(2) -0.020(2) 0.0102(19) -0.0067(17)
C(39) 0.028(2) 0.031(2) 0.078(4) -0.004(2) -0.016(2) 0.003(2)
C(40) 0.030(2) 0.048(3) 0.057(3) -0.016(2) -0.014(2) 0.000(2)

loop_
_atom_type_symbol
_atom_type_description
_atom_type_scat_dispersion_real
_atom_type_scat_dispersion_imag
_atom_type_scat_source
C C 0.003 0.002
;
International Tables for Crystallography
(1992, Vol. C, Tables 4.2.6.8 and 6.1.1.4)
;
H H 0.000 0.000
;
International Tables for Crystallography
(1992, Vol. C, Table 6.1.1.4)
;
N N 0.006 0.003
;
International Tables for Crystallography
(1992, Vol. C, Tables 4.2.6.8 and 6.1.1.4)
;
O O 0.011 0.006
;
International Tables for Crystallography
(1992, Vol. C, Tables 4.2.6.8 and 6.1.1.4)
;
F F 0.017 0.010
;
International Tables for Crystallography
(1992, Vol. C, Tables 4.2.6.8 and 6.1.1.4)
;
Zn Zn 0.284 1.430
;
International Tables for Crystallography
(1992, Vol. C, Tables 4.2.6.8 and 6.1.1.4)
;
Gd Gd -0.165 3.904
;
International Tables for Crystallography
(1992, Vol. C, Tables 4.2.6.8 and 6.1.1.4)
;

loop_
_geom_angle_atom_site_label_1
_geom_angle_atom_site_label_2
_geom_angle_atom_site_label_3
_geom_angle
_geom_angle_publ_flag
_geom_angle_site_symmetry_1
_geom_angle_site_symmetry_2
_geom_angle_site_symmetry_3
Zn(1) Gd(1) O(1) 42.46(6) yes . . .
Zn(1) Gd(1) O(2) 41.14(5) yes . . .
Zn(1) Gd(1) O(3) 41.46(6) yes . . .
Zn(1) Gd(1) O(4) 110.05(5) yes . . .
Zn(1) Gd(1) O(5) 167.84(6) yes . . .
Zn(1) Gd(1) O(6) 122.87(5) yes . . .
Zn(1) Gd(1) O(7) 107.31(6) yes . . .
Zn(1) Gd(1) O(8) 100.86(6) yes . . .
O(1) Gd(1) O(2) 69.55(8) yes . . .
O(1) Gd(1) O(3) 71.94(9) yes . . .
O(1) Gd(1) O(4) 94.62(9) yes . . .
O(1) Gd(1) O(5) 149.55(10) yes . . .
O(1) Gd(1) O(6) 80.48(8) yes . . .
O(1) Gd(1) O(7) 95.66(8) yes . . .
O(1) Gd(1) O(8) 143.32(9) yes . . .
O(2) Gd(1) O(3) 69.50(9) yes . . .
O(2) Gd(1) O(4) 79.00(9) yes . . .
O(2) Gd(1) O(5) 130.98(8) yes . . .
O(2) Gd(1) O(6) 134.19(10) yes . . .
O(2) Gd(1) O(7) 145.61(9) yes . . .
O(2) Gd(1) O(8) 80.88(8) yes . . .
O(3) Gd(1) O(4) 148.35(8) yes . . .
O(3) Gd(1) O(5) 132.33(10) yes . . .
O(3) Gd(1) O(6) 132.63(8) yes . . .
O(3) Gd(1) O(7) 76.47(9) yes . . .
O(3) Gd(1) O(8) 77.78(9) yes . . .
O(4) Gd(1) O(5) 72.09(9) yes . . .
O(4) Gd(1) O(6) 69.53(9) yes . . .
O(4) Gd(1) O(7) 134.44(9) yes . . .
O(4) Gd(1) O(8) 100.69(9) yes . . .
O(5) Gd(1) O(6) 69.26(8) yes . . .
O(5) Gd(1) O(7) 76.89(9) yes . . .
O(5) Gd(1) O(8) 67.10(9) yes . . .
O(6) Gd(1) O(7) 68.68(10) yes . . .
O(6) Gd(1) O(8) 136.13(8) yes . . .
O(7) Gd(1) O(8) 96.93(9) yes . . .
Gd(1) Zn(1) O(1) 45.69(5) yes . . .
Gd(1) Zn(1) O(2) 47.24(6) yes . . .
Gd(1) Zn(1) O(3) 47.45(7) yes . . .
Gd(1) Zn(1) N(1) 125.87(8) yes . . .
Gd(1) Zn(1) N(2) 129.37(9) yes . . .
Gd(1) Zn(1) N(3) 128.94(8) yes . . .
O(1) Zn(1) O(2) 76.68(9) yes . . .
O(1) Zn(1) O(3) 79.28(10) yes . . .
O(1) Zn(1) N(1) 84.30(10) yes . . .
O(1) Zn(1) N(2) 116.06(12) yes . . .
O(1) Zn(1) N(3) 156.84(12) yes . . .
O(2) Zn(1) O(3) 78.86(10) yes . . .
O(2) Zn(1) N(1) 153.29(13) yes . . .
O(2) Zn(1) N(2) 85.97(10) yes . . .
O(2) Zn(1) N(3) 116.96(11) yes . . .
O(3) Zn(1) N(1) 116.08(11) yes . . .
O(3) Zn(1) N(2) 155.40(10) yes . . .
O(3) Zn(1) N(3) 85.04(11) yes . . .
N(1) Zn(1) N(2) 85.74(11) yes . . .
N(1) Zn(1) N(3) 87.46(12) yes . . .
N(2) Zn(1) N(3) 84.75(13) yes . . .
Gd(1) O(1) Zn(1) 91.85(9) yes . . .
Gd(1) O(1) C(6) 141.6(2) yes . . .
Zn(1) O(1) C(6) 125.3(2) yes . . .
Gd(1) O(2) Zn(1) 91.61(9) yes . . .
Gd(1) O(2) C(14) 140.6(2) yes . . .
Zn(1) O(2) C(14) 127.8(2) yes . . .
Gd(1) O(3) Zn(1) 91.10(11) yes . . .
Gd(1) O(3) C(22) 136.01(19) yes . . .
Zn(1) O(3) C(22) 131.1(2) yes . . .
Gd(1) O(4) C(28) 131.1(2) yes . . .
Gd(1) O(5) C(30) 131.0(2) yes . . .
Gd(1) O(6) C(33) 136.3(3) yes . . .
Gd(1) O(7) C(35) 138.7(3) yes . . .
Gd(1) O(8) C(37) 133.36(19) yes . . .
Zn(1) N(1) C(3) 114.8(2) yes . . .
Zn(1) N(1) C(4) 126.9(2) yes . . .
C(3) N(1) C(4) 116.2(2) yes . . .
Zn(1) N(2) C(11) 114.7(2) yes . . .
Zn(1) N(2) C(12) 125.7(2) yes . . .
C(11) N(2) C(12) 117.3(2) yes . . .
Zn(1) N(3) C(19) 115.3(2) yes . . .
Zn(1) N(3) C(20) 128.3(2) yes . . .
C(19) N(3) C(20) 115.5(3) yes . . .
C(1) C(2) C(3) 108.9(2) yes . . .
C(1) C(2) C(11) 107.6(3) yes . . .
C(1) C(2) C(19) 108.0(3) yes . . .
C(3) C(2) C(11) 111.0(3) yes . . .
C(3) C(2) C(19) 110.8(3) yes . . .
C(11) C(2) C(19) 110.4(2) yes . . .
N(1) C(3) C(2) 109.9(3) yes . . .
N(1) C(4) C(5) 127.0(2) yes . . .
C(4) C(5) C(6) 125.6(3) yes . . .
C(4) C(5) C(10) 115.8(3) yes . . .
C(6) C(5) C(10) 118.6(4) yes . . .
O(1) C(6) C(5) 121.4(3) yes . . .
O(1) C(6) C(7) 120.0(2) yes . . .
C(5) C(6) C(7) 118.6(3) yes . . .
C(6) C(7) C(8) 121.1(3) yes . . .
C(7) C(8) C(9) 120.3(4) yes . . .
C(8) C(9) C(10) 119.3(4) yes . . .
C(5) C(10) C(9) 121.8(3) yes . . .
N(2) C(11) C(2) 110.8(3) yes . . .
N(2) C(12) C(13) 127.4(3) yes . . .
C(12) C(13) C(14) 124.9(3) yes . . .
C(12) C(13) C(18) 115.8(3) yes . . .
C(14) C(13) C(18) 119.3(2) yes . . .
O(2) C(14) C(13) 122.9(2) yes . . .
O(2) C(14) C(15) 119.7(2) yes . . .
C(13) C(14) C(15) 117.4(3) yes . . .
C(14) C(15) C(16) 121.9(3) yes . . .
C(15) C(16) C(17) 120.6(3) yes . . .
C(16) C(17) C(18) 118.7(3) yes . . .
C(13) C(18) C(17) 121.9(3) yes . . .
N(3) C(19) C(2) 111.6(3) yes . . .
N(3) C(20) C(21) 127.2(3) yes . . .
C(20) C(21) C(22) 125.0(4) yes . . .
C(20) C(21) C(26) 115.5(3) yes . . .
C(22) C(21) C(26) 119.3(3) yes . . .
O(3) C(22) C(21) 122.7(3) yes . . .
O(3) C(22) C(23) 120.1(3) yes . . .
C(21) C(22) C(23) 117.3(3) yes . . .
C(22) C(23) C(24) 121.7(3) yes . . .
C(23) C(24) C(25) 121.2(3) yes . . .
C(24) C(25) C(26) 118.0(4) yes . . .
C(21) C(26) C(25) 122.4(3) yes . . .
F(1) C(27) F(2) 105.5(4) yes . . .
F(1) C(27) F(3) 104.0(4) yes . . .
F(1) C(27) C(28) 109.2(4) yes . . .
F(2) C(27) F(3) 110.5(4) yes . . .
F(2) C(27) C(28) 112.7(4) yes . . .
F(3) C(27) C(28) 114.2(4) yes . . .
O(4) C(28) C(27) 114.3(3) yes . . .
O(4) C(28) C(29) 128.9(4) yes . . .
C(27) C(28) C(29) 116.8(4) yes . . .
C(28) C(29) C(30) 122.3(4) yes . . .
O(5) C(30) C(29) 128.6(3) yes . . .
O(5) C(30) C(31) 115.9(4) yes . . .
C(29) C(30) C(31) 115.5(3) yes . . .
F(4) C(31) F(5) 106.6(3) yes . . .
F(4) C(31) F(6) 108.0(3) yes . . .
F(4) C(31) C(30) 111.0(3) yes . . .
F(5) C(31) F(6) 106.5(3) yes . . .
F(5) C(31) C(30) 111.2(3) yes . . .
F(6) C(31) C(30) 113.2(3) yes . . .
F(7) C(32) F(8) 106.2(3) yes . . .
F(7) C(32) F(9) 107.3(4) yes . . .
F(7) C(32) C(33) 110.6(4) yes . . .
F(8) C(32) F(9) 107.4(4) yes . . .
F(8) C(32) C(33) 110.9(4) yes . . .
F(9) C(32) C(33) 114.1(3) yes . . .
O(6) C(33) C(32) 114.7(3) yes . . .
O(6) C(33) C(34) 127.5(4) yes . . .
C(32) C(33) C(34) 117.8(3) yes . . .
C(33) C(34) C(35) 119.6(3) yes . . .
O(7) C(35) C(34) 127.7(4) yes . . .
O(7) C(35) C(36) 114.2(4) yes . . .
C(34) C(35) C(36) 118.0(3) yes . . .
F(10) C(36) F(11) 107.9(3) yes . . .
F(10) C(36) F(12) 107.2(3) yes . . .
F(10) C(36) C(35) 113.1(4) yes . . .
F(11) C(36) F(12) 107.4(4) yes . . .
F(11) C(36) C(35) 110.3(3) yes . . .
F(12) C(36) C(35) 110.8(3) yes . . .
O(8) C(37) C(38) 110.9(3) yes . . .
O(9) C(39) C(40) 108.4(4) yes . . .
Gd(1) O(8) H(37) 114.5 no . . .
C(37) O(8) H(37) 111.2 no . . .
C(39) O(9) H(38) 110.0 no . . .
C(2) C(1) H(1) 109.2 no . . .
C(2) C(1) H(2) 109.7 no . . .
C(2) C(1) H(3) 109.6 no . . .
H(1) C(1) H(2) 109.5 no . . .
H(1) C(1) H(3) 109.5 no . . .
H(2) C(1) H(3) 109.5 no . . .
N(1) C(3) H(4) 109.3 no . . .
N(1) C(3) H(5) 109.4 no . . .
C(2) C(3) H(4) 109.4 no . . .
C(2) C(3) H(5) 109.4 no . . .
H(4) C(3) H(5) 109.5 no . . .
N(1) C(4) H(6) 116.3 no . . .
C(5) C(4) H(6) 116.6 no . . .
C(6) C(7) H(7) 119.5 no . . .
C(8) C(7) H(7) 119.4 no . . .
C(7) C(8) H(8) 120.0 no . . .
C(9) C(8) H(8) 119.7 no . . .
C(8) C(9) H(9) 120.4 no . . .
C(10) C(9) H(9) 120.4 no . . .
C(5) C(10) H(10) 119.3 no . . .
C(9) C(10) H(10) 118.9 no . . .
N(2) C(11) H(11) 109.2 no . . .
N(2) C(11) H(12) 109.0 no . . .
C(2) C(11) H(11) 109.3 no . . .
C(2) C(11) H(12) 109.2 no . . .
H(11) C(11) H(12) 109.5 no . . .
N(2) C(12) H(13) 116.4 no . . .
C(13) C(12) H(13) 116.2 no . . .
C(14) C(15) H(14) 119.0 no . . .
C(16) C(15) H(14) 119.0 no . . .
C(15) C(16) H(15) 119.9 no . . .
C(17) C(16) H(15) 119.5 no . . .
C(16) C(17) H(16) 120.6 no . . .
C(18) C(17) H(16) 120.7 no . . .
C(13) C(18) H(17) 119.1 no . . .
C(17) C(18) H(17) 119.0 no . . .
N(3) C(19) H(18) 108.7 no . . .
N(3) C(19) H(19) 109.2 no . . .
C(2) C(19) H(18) 108.6 no . . .
C(2) C(19) H(19) 109.2 no . . .
H(18) C(19) H(19) 109.5 no . . .
N(3) C(20) H(20) 116.4 no . . .
C(21) C(20) H(20) 116.4 no . . .
C(22) C(23) H(21) 119.0 no . . .
C(24) C(23) H(21) 119.3 no . . .
C(23) C(24) H(22) 119.5 no . . .
C(25) C(24) H(22) 119.3 no . . .
C(24) C(25) H(23) 121.0 no . . .
C(26) C(25) H(23) 121.0 no . . .
C(21) C(26) H(24) 118.7 no . . .
C(25) C(26) H(24) 118.9 no . . .
C(28) C(29) H(25) 118.8 no . . .
C(30) C(29) H(25) 118.8 no . . .
C(33) C(34) H(26) 120.3 no . . .
C(35) C(34) H(26) 120.1 no . . .
O(8) C(37) H(27) 109.4 no . . .
O(8) C(37) H(28) 108.8 no . . .
C(38) C(37) H(27) 109.1 no . . .
C(38) C(37) H(28) 109.1 no . . .
H(27) C(37) H(28) 109.5 no . . .
C(37) C(38) H(29) 109.5 no . . .
C(37) C(38) H(30) 109.7 no . . .
C(37) C(38) H(31) 109.3 no . . .
H(29) C(38) H(30) 109.5 no . . .
H(29) C(38) H(31) 109.5 no . . .
H(30) C(38) H(31) 109.5 no . . .
O(9) C(39) H(32) 110.3 no . . .
O(9) C(39) H(33) 109.5 no . . .
C(40) C(39) H(32) 110.1 no . . .
C(40) C(39) H(33) 109.0 no . . .
H(32) C(39) H(33) 109.5 no . . .
C(39) C(40) H(34) 108.4 no . . .
C(39) C(40) H(35) 110.1 no . . .
C(39) C(40) H(36) 109.9 no . . .
H(34) C(40) H(35) 109.5 no . . .
H(34) C(40) H(36) 109.5 no . . .
H(35) C(40) H(36) 109.5 no . . .

loop_
_geom_bond_atom_site_label_1
_geom_bond_atom_site_label_2
_geom_bond_distance
_geom_bond_publ_flag
_geom_bond_site_symmetry_1
_geom_bond_site_symmetry_2
Gd(1) Zn(1) 3.2177(3) yes . .
Gd(1) O(1) 2.304(2) yes . .
Gd(1) O(2) 2.363(2) yes . .
Gd(1) O(3) 2.371(2) yes . .
Gd(1) O(4) 2.407(3) yes . .
Gd(1) O(5) 2.466(2) yes . .
Gd(1) O(6) 2.457(2) yes . .
Gd(1) O(7) 2.383(2) yes . .
Gd(1) O(8) 2.408(2) yes . .
Zn(1) O(1) 2.173(2) yes . .
Zn(1) O(2) 2.118(2) yes . .
Zn(1) O(3) 2.131(2) yes . .
Zn(1) N(1) 2.119(2) yes . .
Zn(1) N(2) 2.111(3) yes . .
Zn(1) N(3) 2.127(3) yes . .
F(1) C(27) 1.365(5) yes . .
F(2) C(27) 1.290(5) yes . .
F(3) C(27) 1.310(6) yes . .
F(4) C(31) 1.337(5) yes . .
F(5) C(31) 1.336(5) yes . .
F(6) C(31) 1.327(6) yes . .
F(7) C(32) 1.326(4) yes . .
F(8) C(32) 1.327(5) yes . .
F(9) C(32) 1.304(6) yes . .
F(10) C(36) 1.329(5) yes . .
F(11) C(36) 1.339(5) yes . .
F(12) C(36) 1.337(5) yes . .
O(1) C(6) 1.339(4) yes . .
O(2) C(14) 1.321(4) yes . .
O(3) C(22) 1.324(5) yes . .
O(4) C(28) 1.257(5) yes . .
O(5) C(30) 1.251(5) yes . .
O(6) C(33) 1.252(4) yes . .
O(7) C(35) 1.265(4) yes . .
O(8) C(37) 1.457(5) yes . .
O(9) C(39) 1.428(8) yes . .
N(1) C(3) 1.461(5) yes . .
N(1) C(4) 1.299(5) yes . .
N(2) C(11) 1.473(4) yes . .
N(2) C(12) 1.267(4) yes . .
N(3) C(19) 1.465(4) yes . .
N(3) C(20) 1.276(6) yes . .
C(1) C(2) 1.538(5) yes . .
C(2) C(3) 1.561(5) yes . .
C(2) C(11) 1.551(6) yes . .
C(2) C(19) 1.544(6) yes . .
C(4) C(5) 1.439(6) yes . .
C(5) C(6) 1.414(4) yes . .
C(5) C(10) 1.417(6) yes . .
C(6) C(7) 1.408(6) yes . .
C(7) C(8) 1.396(6) yes . .
C(8) C(9) 1.387(5) yes . .
C(9) C(10) 1.385(7) yes . .
C(12) C(13) 1.450(4) yes . .
C(13) C(14) 1.416(4) yes . .
C(13) C(18) 1.413(5) yes . .
C(14) C(15) 1.417(4) yes . .
C(15) C(16) 1.371(5) yes . .
C(16) C(17) 1.400(5) yes . .
C(17) C(18) 1.376(4) yes . .
C(20) C(21) 1.451(4) yes . .
C(21) C(22) 1.413(5) yes . .
C(21) C(26) 1.426(6) yes . .
C(22) C(23) 1.413(4) yes . .
C(23) C(24) 1.386(7) yes . .
C(24) C(25) 1.399(6) yes . .
C(25) C(26) 1.371(5) yes . .
C(27) C(28) 1.538(8) yes . .
C(28) C(29) 1.380(5) yes . .
C(29) C(30) 1.393(7) yes . .
C(30) C(31) 1.537(5) yes . .
C(32) C(33) 1.543(7) yes . .
C(33) C(34) 1.402(6) yes . .
C(34) C(35) 1.382(6) yes . .
C(35) C(36) 1.536(7) yes . .
C(37) C(38) 1.504(5) yes . .
C(39) C(40) 1.505(8) yes . .
O(8) H(37) 0.773 no . .
O(9) H(38) 0.905 no . .
C(1) H(1) 0.950 no . .
C(1) H(2) 0.950 no . .
C(1) H(3) 0.950 no . .
C(3) H(4) 0.950 no . .
C(3) H(5) 0.950 no . .
C(4) H(6) 0.950 no . .
C(7) H(7) 0.950 no . .
C(8) H(8) 0.950 no . .
C(9) H(9) 0.950 no . .
C(10) H(10) 0.950 no . .
C(11) H(11) 0.950 no . .
C(11) H(12) 0.950 no . .
C(12) H(13) 0.950 no . .
C(15) H(14) 0.950 no . .
C(16) H(15) 0.950 no . .
C(17) H(16) 0.950 no . .
C(18) H(17) 0.950 no . .
C(19) H(18) 0.950 no . .
C(19) H(19) 0.950 no . .
C(20) H(20) 0.950 no . .
C(23) H(21) 0.950 no . .
C(24) H(22) 0.950 no . .
C(25) H(23) 0.950 no . .
C(26) H(24) 0.950 no . .
C(29) H(25) 0.950 no . .
C(34) H(26) 0.950 no . .
C(37) H(27) 0.950 no . .
C(37) H(28) 0.950 no . .
C(38) H(29) 0.950 no . .
C(38) H(30) 0.950 no . .
C(38) H(31) 0.950 no . .
C(39) H(32) 0.950 no . .
C(39) H(33) 0.950 no . .
C(40) H(34) 0.950 no . .
C(40) H(35) 0.950 no . .
C(40) H(36) 0.950 no . .

loop_
_geom_contact_atom_site_label_1
_geom_contact_atom_site_label_2
_geom_contact_distance
_geom_contact_publ_flag
_geom_contact_site_symmetry_1
_geom_contact_site_symmetry_2
F(1) F(6) 3.323(5) ? . 2_566
F(1) O(9) 3.423(4) ? . 2_666
F(1) C(1) 3.447(6) ? . 2_656
F(1) C(11) 3.493(5) ? . 2_656
F(2) C(40) 3.397(6) ? . .
F(3) C(19) 3.478(5) ? . 1_565
F(4) O(4) 3.520(3) ? . 2_566
F(4) O(5) 3.347(4) ? . 2_566
F(4) O(8) 3.365(4) ? . 2_566
F(4) C(15) 3.352(4) ? . 2_566
F(4) C(28) 3.471(5) ? . 2_566
F(4) C(29) 3.338(5) ? . 2_566
F(4) C(30) 3.223(4) ? . 2_566
F(4) C(38) 3.534(7) ? . 2_566
F(5) F(10) 3.323(5) ? . 2_565
F(5) C(26) 3.554(5) ? . 1_565
F(6) F(1) 3.323(5) ? . 2_566
F(6) F(10) 3.034(4) ? . 2_565
F(6) O(9) 2.949(5) ? . 1_455
F(7) F(12) 3.583(5) ? . 2_565
F(7) C(20) 3.511(5) ? . 1_565
F(8) F(8) 3.024(7) ? . 2_665
F(8) F(9) 3.217(5) ? . 2_665
F(8) C(1) 3.467(6) ? . 2_655
F(8) C(8) 3.469(6) ? . 2_665
F(9) F(8) 3.217(5) ? . 2_665
F(10) F(5) 3.323(5) ? . 2_565
F(10) F(6) 3.034(4) ? . 2_565
F(10) F(10) 3.186(3) ? . 2_565
F(10) F(12) 3.357(4) ? . 2_565
F(10) C(34) 3.422(4) ? . 2_565
F(10) C(35) 3.534(4) ? . 2_565
F(10) C(36) 3.523(4) ? . 2_565
F(12) F(7) 3.583(5) ? . 2_565
F(12) F(10) 3.357(4) ? . 2_565
F(12) C(34) 3.572(4) ? . 2_565
O(4) F(4) 3.520(3) ? . 2_566
O(5) F(4) 3.347(4) ? . 2_566
O(5) O(9) 2.995(5) ? . 1_455
O(8) F(4) 3.365(4) ? . 2_566
O(8) O(9) 2.688(4) ? . 1_455
O(9) F(1) 3.423(4) ? . 2_666
O(9) F(6) 2.949(5) ? . 1_655
O(9) O(5) 2.995(5) ? . 1_655
O(9) O(8) 2.688(4) ? . 1_655
O(9) C(37) 3.386(5) ? . 1_655
O(9) C(38) 3.511(6) ? . 1_655
N(1) C(4) 3.501(4) ? . 2_655
N(1) C(5) 3.328(5) ? . 2_655
N(1) C(10) 3.522(5) ? . 2_655
N(2) C(17) 3.408(6) ? . 2_656
N(2) C(18) 3.406(6) ? . 2_656
C(1) F(1) 3.447(6) ? . 2_656
C(1) F(8) 3.467(6) ? . 2_655
C(4) N(1) 3.501(4) ? . 2_655
C(4) C(4) 3.219(5) ? . 2_655
C(4) C(5) 3.381(5) ? . 2_655
C(5) N(1) 3.328(5) ? . 2_655
C(5) C(4) 3.381(5) ? . 2_655
C(8) F(8) 3.469(6) ? . 2_665
C(9) C(20) 3.599(5) ? . 2_655
C(9) C(21) 3.525(4) ? . 2_655
C(10) N(1) 3.522(5) ? . 2_655
C(10) C(21) 3.509(4) ? . 2_655
C(10) C(22) 3.515(4) ? . 2_655
C(11) F(1) 3.493(5) ? . 2_656
C(11) C(16) 3.491(7) ? . 2_656
C(11) C(17) 3.541(6) ? . 2_656
C(12) C(13) 3.320(6) ? . 2_656
C(12) C(14) 3.587(6) ? . 2_656
C(12) C(18) 3.389(6) ? . 2_656
C(13) C(12) 3.320(6) ? . 2_656
C(13) C(13) 3.385(6) ? . 2_656
C(14) C(12) 3.587(6) ? . 2_656
C(15) F(4) 3.352(4) ? . 2_566
C(16) C(11) 3.491(7) ? . 2_656
C(16) C(25) 3.578(5) ? . 2_556
C(17) N(2) 3.408(6) ? . 2_656
C(17) C(11) 3.541(6) ? . 2_656
C(18) N(2) 3.406(6) ? . 2_656
C(18) C(12) 3.389(6) ? . 2_656
C(18) C(40) 3.539(8) ? . 2_656
C(19) F(3) 3.478(5) ? . 1_545
C(20) F(7) 3.511(5) ? . 1_545
C(20) C(9) 3.599(5) ? . 2_655
C(20) C(38) 3.536(5) ? . 2_556
C(21) C(9) 3.525(4) ? . 2_655
C(21) C(10) 3.509(4) ? . 2_655
C(22) C(10) 3.515(4) ? . 2_655
C(25) C(16) 3.578(5) ? . 2_556
C(26) F(5) 3.554(5) ? . 1_545
C(28) F(4) 3.471(5) ? . 2_566
C(29) F(4) 3.338(5) ? . 2_566
C(30) F(4) 3.223(4) ? . 2_566
C(34) F(10) 3.422(4) ? . 2_565
C(34) F(12) 3.572(4) ? . 2_565
C(35) F(10) 3.534(4) ? . 2_565
C(36) F(10) 3.523(4) ? . 2_565
C(37) O(9) 3.386(5) ? . 1_455
C(38) F(4) 3.534(7) ? . 2_566
C(38) O(9) 3.511(6) ? . 1_455
C(38) C(20) 3.536(5) ? . 2_556
C(40) F(2) 3.397(6) ? . .
C(40) C(18) 3.539(8) ? . 2_656
F(1) H(3) 2.523 ? . 2_656
F(1) H(12) 2.571 ? . 2_656
F(1) H(13) 3.342 ? . 2_656
F(1) H(32) 3.071 ? . 2_666
F(1) H(38) 3.433 ? . 2_666
F(2) H(12) 3.508 ? . 2_656
F(2) H(13) 2.945 ? . 2_656
F(2) H(17) 3.298 ? . 2_656
F(2) H(34) 3.407 ? . .
F(2) H(36) 2.609 ? . .
F(3) H(18) 2.972 ? . 1_565
F(3) H(19) 3.094 ? . 1_565
F(3) H(34) 3.321 ? . 2_666
F(4) H(14) 2.480 ? . 2_566
F(4) H(15) 3.449 ? . 2_566
F(4) H(29) 3.198 ? . 2_566
F(4) H(31) 3.131 ? . 2_566
F(4) H(37) 3.217 ? . 2_566
F(5) H(14) 3.540 ? . 2_566
F(5) H(15) 2.981 ? . 2_566
F(5) H(20) 3.441 ? . 1_565
F(5) H(24) 2.700 ? . 1_565
F(5) H(29) 3.291 ? . 2_566
F(6) H(38) 2.139 ? . 1_455
F(7) H(8) 3.394 ? . 2_665
F(7) H(9) 3.190 ? . 2_665
F(7) H(19) 3.327 ? . 1_565
F(7) H(20) 2.680 ? . 1_565
F(7) H(24) 3.053 ? . 1_565
F(8) H(1) 3.066 ? . 2_655
F(8) H(2) 2.980 ? . 2_655
F(8) H(8) 2.748 ? . 2_665
F(9) H(2) 2.795 ? . 1_565
F(9) H(19) 2.748 ? . 1_565
F(9) H(20) 3.483 ? . 1_565
F(10) H(1) 3.334 ? . 2_655
F(10) H(26) 3.204 ? . 2_565
F(11) H(5) 3.375 ? . 2_655
F(11) H(6) 3.140 ? . 2_655
F(11) H(11) 3.321 ? . 2_655
F(11) H(15) 3.158 ? . 1_554
F(11) H(23) 2.912 ? . 2_555
F(11) H(24) 3.498 ? . 2_555
F(12) H(26) 2.857 ? . 2_565
F(12) H(33) 3.079 ? . 1_455
O(1) H(6) 3.257 ? . 2_655
O(1) H(17) 3.428 ? . 2_656
O(2) H(17) 3.595 ? . 2_656
O(3) H(6) 3.593 ? . 2_655
O(3) H(10) 2.918 ? . 2_655
O(4) H(13) 3.426 ? . 2_656
O(5) H(38) 2.388 ? . 1_455
O(7) H(6) 3.297 ? . 2_655
O(8) H(38) 2.930 ? . 1_455
O(9) H(21) 3.407 ? . 1_655
O(9) H(25) 3.469 ? . 2_666
O(9) H(27) 3.397 ? . 1_655
O(9) H(31) 2.824 ? . 1_655
O(9) H(37) 1.942 ? . 1_655
N(1) H(6) 3.557 ? . 2_655
N(3) H(30) 3.357 ? . 2_556
C(1) H(26) 3.454 ? . 2_655
C(1) H(32) 3.074 ? . 1_545
C(4) H(6) 3.442 ? . 2_655
C(4) H(16) 3.286 ? . 2_656
C(5) H(4) 3.210 ? . 2_655
C(5) H(6) 3.420 ? . 2_655
C(5) H(16) 2.819 ? . 2_656
C(6) H(4) 3.335 ? . 2_655
C(6) H(6) 3.444 ? . 2_655
C(6) H(16) 3.123 ? . 2_656
C(6) H(17) 3.176 ? . 2_656
C(7) H(4) 3.394 ? . 2_655
C(7) H(16) 3.417 ? . 2_656
C(7) H(17) 3.086 ? . 2_656
C(7) H(36) 3.423 ? . .
C(8) H(4) 3.243 ? . 2_655
C(8) H(16) 3.555 ? . 2_656
C(8) H(22) 3.387 ? . 1_655
C(8) H(36) 3.284 ? . .
C(9) H(4) 3.053 ? . 2_655
C(9) H(16) 3.366 ? . 2_656
C(9) H(22) 2.828 ? . 1_655
C(10) H(4) 3.020 ? . 2_655
C(10) H(16) 2.988 ? . 2_656
C(10) H(22) 3.538 ? . 1_655
C(10) H(23) 3.364 ? . 1_655
C(13) H(13) 3.382 ? . 2_656
C(14) H(13) 3.260 ? . 2_656
C(15) H(13) 3.404 ? . 2_656
C(16) H(11) 2.887 ? . 2_656
C(16) H(12) 3.461 ? . 2_656
C(16) H(23) 3.271 ? . 2_556
C(17) H(11) 2.922 ? . 2_656
C(17) H(23) 3.227 ? . 2_556
C(17) H(35) 3.303 ? . 2_656
C(18) H(35) 3.197 ? . 2_656
C(18) H(36) 3.206 ? . 2_656
C(20) H(9) 3.199 ? . 2_655
C(20) H(10) 3.469 ? . 2_655
C(20) H(29) 3.350 ? . 2_556
C(20) H(30) 3.100 ? . 2_556
C(21) H(9) 2.992 ? . 2_655
C(21) H(10) 2.942 ? . 2_655
C(21) H(29) 3.273 ? . 2_556
C(21) H(30) 3.310 ? . 2_556
C(22) H(10) 2.683 ? . 2_655
C(23) H(10) 3.202 ? . 2_655
C(23) H(33) 3.276 ? . 1_455
C(23) H(35) 3.370 ? . 1_455
C(24) H(9) 3.308 ? . 1_455
C(24) H(33) 3.349 ? . 1_455
C(24) H(35) 3.044 ? . 1_455
C(25) H(9) 3.529 ? . 2_655
C(25) H(15) 3.125 ? . 2_556
C(25) H(16) 3.232 ? . 2_556
C(26) H(9) 2.871 ? . 2_655
C(26) H(10) 3.571 ? . 2_655
C(26) H(15) 3.300 ? . 2_556
C(26) H(29) 3.229 ? . 2_556
C(27) H(12) 3.570 ? . 2_656
C(27) H(13) 3.597 ? . 2_656
C(30) H(38) 3.092 ? . 1_455
C(31) H(14) 3.444 ? . 2_566
C(31) H(15) 3.594 ? . 2_566
C(31) H(38) 3.043 ? . 1_455
C(32) H(19) 3.598 ? . 1_565
C(33) H(1) 3.566 ? . 2_655
C(33) H(5) 3.466 ? . 2_655
C(34) H(1) 2.907 ? . 2_655
C(34) H(5) 3.181 ? . 2_655
C(35) H(1) 3.497 ? . 2_655
C(35) H(5) 3.246 ? . 2_655
C(35) H(6) 3.573 ? . 2_655
C(36) H(26) 3.591 ? . 2_565
C(37) H(28) 3.544 ? . 2_556
C(37) H(30) 3.097 ? . 2_556
C(37) H(35) 3.538 ? . 1_455
C(38) H(20) 3.532 ? . 2_556
C(38) H(27) 3.407 ? . 2_556
C(38) H(28) 3.269 ? . 2_556
C(38) H(34) 3.248 ? . 1_455
C(39) H(3) 3.434 ? . 1_565
C(39) H(8) 3.537 ? . .
C(39) H(21) 3.372 ? . 1_655
C(39) H(22) 3.567 ? . 1_655
C(39) H(37) 3.081 ? . 1_655
C(40) H(8) 3.555 ? . .
C(40) H(17) 3.335 ? . 2_656
C(40) H(22) 3.478 ? . 1_655
C(40) H(27) 3.412 ? . 1_655
C(40) H(31) 3.439 ? . 1_655
C(40) H(37) 3.542 ? . 1_655
H(1) F(8) 3.066 ? . 2_655
H(1) F(10) 3.334 ? . 2_655
H(1) C(33) 3.566 ? . 2_655
H(1) C(34) 2.907 ? . 2_655
H(1) C(35) 3.497 ? . 2_655
H(1) H(26) 2.555 ? . 2_655
H(1) H(32) 3.191 ? . 1_545
H(2) F(8) 2.980 ? . 2_655
H(2) F(9) 2.795 ? . 1_545
H(2) H(32) 3.044 ? . 1_545
H(3) F(1) 2.523 ? . 2_656
H(3) C(39) 3.434 ? . 1_545
H(3) H(32) 2.514 ? . 1_545
H(4) C(5) 3.210 ? . 2_655
H(4) C(6) 3.335 ? . 2_655
H(4) C(7) 3.394 ? . 2_655
H(4) C(8) 3.243 ? . 2_655
H(4) C(9) 3.053 ? . 2_655
H(4) C(10) 3.020 ? . 2_655
H(4) H(9) 3.484 ? . 2_655
H(4) H(10) 3.433 ? . 2_655
H(5) F(11) 3.375 ? . 2_655
H(5) C(33) 3.466 ? . 2_655
H(5) C(34) 3.181 ? . 2_655
H(5) C(35) 3.246 ? . 2_655
H(5) H(26) 3.477 ? . 2_655
H(6) F(11) 3.140 ? . 2_655
H(6) O(1) 3.257 ? . 2_655
H(6) O(3) 3.593 ? . 2_655
H(6) O(7) 3.297 ? . 2_655
H(6) N(1) 3.557 ? . 2_655
H(6) C(4) 3.442 ? . 2_655
H(6) C(5) 3.420 ? . 2_655
H(6) C(6) 3.444 ? . 2_655
H(6) C(35) 3.573 ? . 2_655
H(7) H(17) 3.067 ? . 2_656
H(7) H(36) 3.238 ? . .
H(8) F(7) 3.394 ? . 2_665
H(8) F(8) 2.748 ? . 2_665
H(8) C(39) 3.537 ? . .
H(8) C(40) 3.555 ? . .
H(8) H(22) 3.442 ? . 1_655
H(8) H(32) 3.383 ? . .
H(8) H(33) 3.182 ? . .
H(8) H(36) 3.021 ? . .
H(9) F(7) 3.190 ? . 2_665
H(9) C(20) 3.199 ? . 2_655
H(9) C(21) 2.992 ? . 2_655
H(9) C(24) 3.308 ? . 1_655
H(9) C(25) 3.529 ? . 2_655
H(9) C(26) 2.871 ? . 2_655
H(9) H(4) 3.484 ? . 2_655
H(9) H(20) 3.189 ? . 2_655
H(9) H(22) 2.470 ? . 1_655
H(9) H(23) 3.562 ? . 1_655
H(9) H(24) 2.892 ? . 2_655
H(10) O(3) 2.918 ? . 2_655
H(10) C(20) 3.469 ? . 2_655
H(10) C(21) 2.942 ? . 2_655
H(10) C(22) 2.683 ? . 2_655
H(10) C(23) 3.202 ? . 2_655
H(10) C(26) 3.571 ? . 2_655
H(10) H(4) 3.433 ? . 2_655
H(10) H(16) 3.401 ? . 2_656
H(10) H(23) 3.124 ? . 1_655
H(11) F(11) 3.321 ? . 2_655
H(11) C(16) 2.887 ? . 2_656
H(11) C(17) 2.922 ? . 2_656
H(11) H(15) 2.876 ? . 2_656
H(11) H(16) 2.945 ? . 2_656
H(12) F(1) 2.571 ? . 2_656
H(12) F(2) 3.508 ? . 2_656
H(12) C(16) 3.461 ? . 2_656
H(12) C(27) 3.570 ? . 2_656
H(12) H(15) 3.564 ? . 2_656
H(13) F(1) 3.342 ? . 2_656
H(13) F(2) 2.945 ? . 2_656
H(13) O(4) 3.426 ? . 2_656
H(13) C(13) 3.382 ? . 2_656
H(13) C(14) 3.260 ? . 2_656
H(13) C(15) 3.404 ? . 2_656
H(13) C(27) 3.597 ? . 2_656
H(14) F(4) 2.480 ? . 2_566
H(14) F(5) 3.540 ? . 2_566
H(14) C(31) 3.444 ? . 2_566
H(15) F(4) 3.449 ? . 2_566
H(15) F(5) 2.981 ? . 2_566
H(15) F(11) 3.158 ? . 1_556
H(15) C(25) 3.125 ? . 2_556
H(15) C(26) 3.300 ? . 2_556
H(15) C(31) 3.594 ? . 2_566
H(15) H(11) 2.876 ? . 2_656
H(15) H(12) 3.564 ? . 2_656
H(15) H(23) 2.761 ? . 2_556
H(15) H(24) 3.065 ? . 2_556
H(16) C(4) 3.286 ? . 2_656
H(16) C(5) 2.819 ? . 2_656
H(16) C(6) 3.123 ? . 2_656
H(16) C(7) 3.417 ? . 2_656
H(16) C(8) 3.555 ? . 2_656
H(16) C(9) 3.366 ? . 2_656
H(16) C(10) 2.988 ? . 2_656
H(16) C(25) 3.232 ? . 2_556
H(16) H(10) 3.401 ? . 2_656
H(16) H(11) 2.945 ? . 2_656
H(16) H(22) 3.412 ? . 2_556
H(16) H(23) 2.684 ? . 2_556
H(16) H(35) 3.344 ? . 2_656
H(17) F(2) 3.298 ? . 2_656
H(17) O(1) 3.428 ? . 2_656
H(17) O(2) 3.595 ? . 2_656
H(17) C(6) 3.176 ? . 2_656
H(17) C(7) 3.086 ? . 2_656
H(17) C(40) 3.335 ? . 2_656
H(17) H(7) 3.067 ? . 2_656
H(17) H(34) 3.560 ? . 2_656
H(17) H(35) 3.192 ? . 2_656
H(17) H(36) 2.768 ? . 2_656
H(18) F(3) 2.972 ? . 1_545
H(18) H(34) 3.321 ? . 2_656
H(19) F(3) 3.094 ? . 1_545
H(19) F(7) 3.327 ? . 1_545
H(19) F(9) 2.748 ? . 1_545
H(19) C(32) 3.598 ? . 1_545
H(20) F(5) 3.441 ? . 1_545
H(20) F(7) 2.680 ? . 1_545
H(20) F(9) 3.483 ? . 1_545
H(20) C(38) 3.532 ? . 2_556
H(20) H(9) 3.189 ? . 2_655
H(20) H(29) 3.288 ? . 2_556
H(20) H(30) 3.325 ? . 2_556
H(20) H(31) 3.402 ? . 2_556
H(21) O(9) 3.407 ? . 1_455
H(21) C(39) 3.372 ? . 1_455
H(21) H(33) 2.696 ? . 1_455
H(21) H(35) 3.350 ? . 1_455
H(21) H(38) 3.524 ? . 1_455
H(22) C(8) 3.387 ? . 1_455
H(22) C(9) 2.828 ? . 1_455
H(22) C(10) 3.538 ? . 1_455
H(22) C(39) 3.567 ? . 1_455
H(22) C(40) 3.478 ? . 1_455
H(22) H(8) 3.442 ? . 1_455
H(22) H(9) 2.470 ? . 1_455
H(22) H(16) 3.412 ? . 2_556
H(22) H(33) 2.844 ? . 1_455
H(22) H(35) 2.783 ? . 1_455
H(23) F(11) 2.912 ? . 2_555
H(23) C(10) 3.364 ? . 1_455
H(23) C(16) 3.271 ? . 2_556
H(23) C(17) 3.227 ? . 2_556
H(23) H(9) 3.562 ? . 1_455
H(23) H(10) 3.124 ? . 1_455
H(23) H(15) 2.761 ? . 2_556
H(23) H(16) 2.684 ? . 2_556
H(24) F(5) 2.700 ? . 1_545
H(24) F(7) 3.053 ? . 1_545
H(24) F(11) 3.498 ? . 2_555
H(24) H(9) 2.892 ? . 2_655
H(24) H(15) 3.065 ? . 2_556
H(24) H(29) 3.184 ? . 2_556
H(25) O(9) 3.469 ? . 2_666
H(25) H(31) 2.782 ? . 2_566
H(26) F(10) 3.204 ? . 2_565
H(26) F(12) 2.857 ? . 2_565
H(26) C(1) 3.454 ? . 2_655
H(26) C(36) 3.591 ? . 2_565
H(26) H(1) 2.555 ? . 2_655
H(26) H(5) 3.477 ? . 2_655
H(27) O(9) 3.397 ? . 1_455
H(27) C(38) 3.407 ? . 2_556
H(27) C(40) 3.412 ? . 1_455
H(27) H(28) 3.264 ? . 2_556
H(27) H(29) 3.268 ? . 2_556
H(27) H(30) 2.924 ? . 2_556
H(27) H(34) 3.269 ? . 1_455
H(27) H(35) 2.856 ? . 1_455
H(28) C(37) 3.544 ? . 2_556
H(28) C(38) 3.269 ? . 2_556
H(28) H(27) 3.264 ? . 2_556
H(28) H(28) 3.485 ? . 2_556
H(28) H(29) 3.542 ? . 2_556
H(28) H(30) 2.498 ? . 2_556
H(29) F(4) 3.198 ? . 2_566
H(29) F(5) 3.291 ? . 2_566
H(29) C(20) 3.350 ? . 2_556
H(29) C(21) 3.273 ? . 2_556
H(29) C(26) 3.229 ? . 2_556
H(29) H(20) 3.288 ? . 2_556
H(29) H(24) 3.184 ? . 2_556
H(29) H(27) 3.268 ? . 2_556
H(29) H(28) 3.542 ? . 2_556
H(30) N(3) 3.357 ? . 2_556
H(30) C(20) 3.100 ? . 2_556
H(30) C(21) 3.310 ? . 2_556
H(30) C(37) 3.097 ? . 2_556
H(30) H(20) 3.325 ? . 2_556
H(30) H(27) 2.924 ? . 2_556
H(30) H(28) 2.498 ? . 2_556
H(30) H(30) 3.558 ? . 2_556
H(30) H(34) 3.101 ? . 1_455
H(30) H(35) 3.586 ? . 1_455
H(31) F(4) 3.131 ? . 2_566
H(31) O(9) 2.824 ? . 1_455
H(31) C(40) 3.439 ? . 1_455
H(31) H(20) 3.402 ? . 2_556
H(31) H(25) 2.782 ? . 2_566
H(31) H(34) 2.735 ? . 1_455
H(31) H(35) 3.543 ? . 1_455
H(31) H(38) 3.485 ? . 1_455
H(32) F(1) 3.071 ? . 2_666
H(32) C(1) 3.074 ? . 1_565
H(32) H(1) 3.191 ? . 1_565
H(32) H(2) 3.044 ? . 1_565
H(32) H(3) 2.514 ? . 1_565
H(32) H(8) 3.383 ? . .
H(33) F(12) 3.079 ? . 1_655
H(33) C(23) 3.276 ? . 1_655
H(33) C(24) 3.349 ? . 1_655
H(33) H(8) 3.182 ? . .
H(33) H(21) 2.696 ? . 1_655
H(33) H(22) 2.844 ? . 1_655
H(33) H(37) 3.257 ? . 1_655
H(34) F(2) 3.407 ? . .
H(34) F(3) 3.321 ? . 2_666
H(34) C(38) 3.248 ? . 1_655
H(34) H(17) 3.560 ? . 2_656
H(34) H(18) 3.321 ? . 2_656
H(34) H(27) 3.269 ? . 1_655
H(34) H(30) 3.101 ? . 1_655
H(34) H(31) 2.735 ? . 1_655
H(34) H(37) 3.379 ? . 1_655
H(35) C(17) 3.303 ? . 2_656
H(35) C(18) 3.197 ? . 2_656
H(35) C(23) 3.370 ? . 1_655
H(35) C(24) 3.044 ? . 1_655
H(35) C(37) 3.538 ? . 1_655
H(35) H(16) 3.344 ? . 2_656
H(35) H(17) 3.192 ? . 2_656
H(35) H(21) 3.350 ? . 1_655
H(35) H(22) 2.783 ? . 1_655
H(35) H(27) 2.856 ? . 1_655
H(35) H(30) 3.586 ? . 1_655
H(35) H(31) 3.543 ? . 1_655
H(35) H(37) 3.490 ? . 1_655
H(36) F(2) 2.609 ? . .
H(36) C(7) 3.423 ? . .
H(36) C(8) 3.284 ? . .
H(36) C(18) 3.206 ? . 2_656
H(36) H(7) 3.238 ? . .
H(36) H(8) 3.021 ? . .
H(36) H(17) 2.768 ? . 2_656
H(37) F(4) 3.217 ? . 2_566
H(37) O(9) 1.942 ? . 1_455
H(37) C(39) 3.081 ? . 1_455
H(37) C(40) 3.542 ? . 1_455
H(37) H(33) 3.257 ? . 1_455
H(37) H(34) 3.379 ? . 1_455
H(37) H(35) 3.490 ? . 1_455
H(37) H(38) 2.199 ? . 1_455
H(38) F(1) 3.433 ? . 2_666
H(38) F(6) 2.139 ? . 1_655
H(38) O(5) 2.388 ? . 1_655
H(38) O(8) 2.930 ? . 1_655
H(38) C(30) 3.092 ? . 1_655
H(38) C(31) 3.043 ? . 1_655
H(38) H(21) 3.524 ? . 1_655
H(38) H(31) 3.485 ? . 1_655
H(38) H(37) 2.199 ? . 1_655
